data_2007264
loop_
_publ_author_name
'Foces-Foces, C.'
'Llamas-Saiz, A.L.'

_publ_section_title
;
 Triphenylphosphine Sulfide: a Redetermination at 150K
;
_journal_issue 5
_journal_name_full 'Acta Crystallographica Section C'
_journal_page_first IUC9800013
_journal_paper_doi 10.1107/S0108270198099673
_journal_volume 54
_journal_year 1998
_chemical_formula_moiety 'C18 H15 P1 S1'
_chemical_formula_sum 'C18 H15 P S'
_chemical_formula_weight 294.350
_chemical_melting_point .435E-305
_chemical_name_systematic 'Triphenylphosphine sulfide'
_space_group_IT_number 14
_symmetry_cell_setting monoclinic
_symmetry_space_group_name_Hall '-P 2ybc'
_symmetry_space_group_name_H-M 'P 1 21/c 1'
_audit_creation_method from_xtal_archive_file_using_CIFIO
_cell_angle_alpha 90.00000
_cell_angle_beta 106.063(3)
_cell_angle_gamma 90.00000
_cell_formula_units_Z 8
_cell_length_a 18.1623(7)
_cell_length_b 9.5124(3)
_cell_length_c 17.8745(7)
_cell_measurement_reflns_used 92
_cell_measurement_temperature 150
_cell_measurement_theta_max 45
_cell_measurement_theta_min 2
_cell_volume 2967.56(19)
_computing_cell_refinement 'LSUCRE (Appleman, 1984)'
_computing_data_collection 'Philips PW1100'
_computing_data_reduction 'Xtal (Hall et al., 1992)'
_computing_molecular_graphics Xtal
_computing_publication_material Xtal_BONDLA_CIFIO
_computing_structure_refinement Xtal_CRYLSQ
_computing_structure_solution Xtal
_diffrn_measurement_device 'Philips PW1100 diffractometer'
_diffrn_measurement_method \w/2\q
_diffrn_radiation_monochromator graphite
_diffrn_radiation_source xray_tube
_diffrn_radiation_type 'Cu K\a'
_diffrn_radiation_wavelength 1.5418
_diffrn_reflns_av_R_equivalents .016
_diffrn_reflns_av_sigmaI/netI .011
_diffrn_reflns_limit_h_max 20
_diffrn_reflns_limit_h_min -21
_diffrn_reflns_limit_k_max 11
_diffrn_reflns_limit_k_min 0
_diffrn_reflns_limit_l_max 20
_diffrn_reflns_limit_l_min 0
_diffrn_reflns_number 5489
_diffrn_reflns_reduction_process perpendicular_monochr_Lp
_diffrn_reflns_theta_max 64.99
_diffrn_reflns_theta_min 2.53
_diffrn_standards_decay_% 0
_diffrn_standards_interval_time 90
_diffrn_standards_number 2
_exptl_absorpt_coefficient_mu 2.825
_exptl_absorpt_correction_T_max 0.568
_exptl_absorpt_correction_T_min 0.449
_exptl_absorpt_correction_type psi-scan
_exptl_absorpt_process_details '(North et al., 1968)'
_exptl_crystal_colour 'translucent, colourless'
_exptl_crystal_density_diffrn 1.3176
_exptl_crystal_density_meas ?
_exptl_crystal_description prism
_exptl_crystal_F_000 1232.0
_exptl_crystal_size_max 0.65
_exptl_crystal_size_mid 0.35
_exptl_crystal_size_min 0.20
_refine_diff_density_max .404
_refine_diff_density_min -.48
_refine_ls_extinction_coef 400E1(7)
_refine_ls_extinction_method 'Zachariasen (1967)'
_refine_ls_goodness_of_fit_all .989
_refine_ls_goodness_of_fit_obs .99
_refine_ls_hydrogen_treatment refxyz
_refine_ls_matrix_type full
_refine_ls_number_constraints 0
_refine_ls_number_parameters 451
_refine_ls_number_reflns 4505
_refine_ls_number_restraints 0
_refine_ls_R_factor_all .04
_refine_ls_R_factor_obs .036
_refine_ls_shift/esd_max .096
_refine_ls_shift/esd_mean .009
_refine_ls_structure_factor_coef F
_refine_ls_weighting_details w=K/[(a+b.Fo)^2^][c+d.sin\q/\l]
_refine_ls_weighting_scheme calc
_refine_ls_wR_factor_all .045
_refine_ls_wR_factor_obs .043
_reflns_number_observed 4541
_reflns_number_total 4984
_reflns_observed_criterion refl_observed_if_I____>2.000_sigma(I___)
_cod_data_source_file qa0032.cif
_cod_data_source_block tpps
_cod_depositor_comments
;
The following automatic conversions were performed:

'_exptl_crystal_density_meas' value 'Not measured' was changed to '?'
- the value is perceived as not measured.

Automatic conversion script
Id: cif_fix_values 3008 2015-01-20 13:52:24Z robertas 

The following automatic conversions were performed:

'_refine_ls_weighting_scheme' value 'w=K/[(a+b.Fo)^2^][c+d.sin\q/\l]'
was changed to 'calc'. New tag '_refine_ls_weighting_details' was
created. The value of the new tag was set to
'w=K/[(a+b.Fo)^2^][c+d.sin\q/\l]'.

Automatic conversion script
Id: cif_fix_values 3143 2015-03-26 13:38:13Z robertas 
;
_cod_original_cell_volume 2967.60(19)
_cod_original_sg_symbol_H-M 'P 21/c'
_cod_original_formula_sum 'C18 H15 P1 S1'
_cod_database_code 2007264
_cod_database_fobs_code 2007264

loop_
_symmetry_equiv_pos_as_xyz
+x,+y,+z
-x,1/2+y,1/2-z
-x,-y,-z
+x,1/2-y,1/2+z

loop_
_atom_site_aniso_label
_atom_site_aniso_U_11
_atom_site_aniso_U_22
_atom_site_aniso_U_33
_atom_site_aniso_U_12
_atom_site_aniso_U_13
_atom_site_aniso_U_23
P101 .0147(2) .0196(2) .0217(2) .00098(15) .00469(16) .00165(16)
S101 .0250(2) .0274(2) .0386(3) -.00013(18) .0120(2) .0109(2)
C101 .0191(8) .0199(8) .0268(9) .0025(6) .0052(7) .0007(7)
C102 .0246(9) .0286(9) .0256(9) .0041(7) .0061(7) .0011(7)
C103 .0230(9) .0293(10) .0303(10) .0038(7) .0013(7) -.0010(8)
C104 .0188(9) .0284(10) .0389(10) .0023(7) .0033(8) -.0031(8)
C105 .0230(9) .0311(10) .0379(10) .0005(7) .0131(8) -.0034(8)
C106 .0238(9) .0257(9) .0268(9) .0013(7) .0078(7) -.0011(7)
C107 .0213(8) .0243(9) .0196(8) .0016(7) .0066(6) .0021(7)
C108 .0199(9) .0302(10) .0280(9) -.0007(7) .0063(7) -.0003(7)
C109 .0316(10) .0277(10) .0312(10) -.0019(8) .0092(8) -.0051(8)
C110 .0364(10) .0277(10) .0286(9) .0064(8) .0116(8) -.0006(8)
C111 .0231(9) .0345(10) .0285(9) .0079(8) .0065(7) -.0004(8)
C112 .0223(9) .0298(10) .0237(8) .0011(7) .0048(7) -.0021(7)
C113 .0180(8) .0227(9) .0248(8) .0042(6) .0039(6) -.0009(7)
C114 .0296(9) .0246(9) .0260(9) .0023(7) .0052(7) -.0003(7)
C115 .0409(11) .0325(11) .0276(10) .0089(9) .0080(8) .0032(8)
C116 .0337(10) .0409(12) .0269(10) .0119(9) .0021(8) -.0043(8)
C117 .0266(9) .0341(11) .0355(10) .0032(8) .0019(8) -.0130(9)
C118 .0211(8) .0243(9) .0338(10) .0029(7) .0055(7) -.0043(8)
P201 .0165(2) .0205(2) .0218(2) -.00030(16) .00580(16) .00175(16)
S201 .0268(2) .0296(3) .0388(3) -.00263(18) .0123(2) .0115(2)
C201 .0213(8) .0203(8) .0250(9) -.0002(6) .0063(7) .0005(7)
C202 .0278(9) .0337(10) .0237(9) -.0015(8) .0069(7) .0046(8)
C203 .0250(9) .0339(10) .0272(10) -.0029(8) .0003(8) .0044(8)
C204 .0208(9) .0261(9) .0364(10) .0016(7) .0046(7) -.0019(8)
C205 .0253(9) .0322(10) .0313(10) .0021(7) .0111(8) -.0054(8)
C206 .0251(9) .0279(9) .0227(9) -.0003(7) .0056(7) -.0027(7)
C207 .0233(8) .0263(9) .0191(8) .0005(7) .0076(6) .0022(7)
C208 .0265(10) .0309(10) .0273(9) -.0026(8) .0110(7) -.0004(8)
C209 .0427(11) .0272(10) .0304(10) -.0031(9) .0155(9) -.0043(8)
C210 .0464(12) .0306(10) .0274(9) .0093(9) .0153(9) .0002(8)
C211 .0312(10) .0399(11) .0272(9) .0101(9) .0090(8) -.0005(8)
C212 .0238(9) .0325(10) .0261(9) .0022(8) .0065(7) -.0010(8)
C213 .0173(8) .0250(9) .0258(9) .0024(7) .0051(7) -.0012(7)
C214 .0268(9) .0250(9) .0281(9) .0014(7) .0057(7) -.0007(8)
C215 .0348(10) .0329(11) .0283(10) .0066(8) .0085(8) .0025(8)
C216 .0288(10) .0395(11) .0270(10) .0094(8) .0026(8) -.0032(8)
C217 .0240(9) .0318(10) .0363(10) .0022(8) .0020(8) -.0114(9)
C218 .0198(8) .0239(9) .0334(10) .0026(7) .0052(7) -.0038(8)

loop_
_atom_site_label
_atom_site_fract_x
_atom_site_fract_y
_atom_site_fract_z
_atom_site_U_iso_or_equiv
_atom_site_thermal_displace_type
_atom_site_calc_flag
_atom_site_calc_attached_atom
P101 .94016(2) .15569(5) .82137(2) .0187(2) Uani ? ?
S101 .89950(3) -.00427(5) .86602(3) .0297(2) Uani ? ?
C101 1.04421(10) .1603(2) .85149(10) .0222(7) Uani ? ?
C102 1.08032(11) .1458(2) .93129(11) .0264(8) Uani ? ?
C103 1.15959(11) .1447(2) .95768(11) .0287(8) Uani ? ?
C104 1.20351(10) .1571(2) .90564(12) .0296(9) Uani ? ?
C105 1.16773(11) .1709(2) .82675(12) .0297(9) Uani ? ?
C106 1.08841(11) .1726(2) .79940(11) .0253(8) Uani ? ?
C107 .90880(10) .3247(2) .84848(10) .0215(7) Uani ? ?
C108 .95888(10) .4292(2) .88604(11) .0261(8) Uani ? ?
C109 .93046(12) .5571(2) .90409(11) .0301(9) Uani ? ?
C110 .85266(12) .5801(2) .88505(11) .0304(9) Uani ? ?
C111 .80198(11) .4760(2) .84786(11) .0288(9) Uani ? ?
C112 .82991(11) .3483(2) .82995(10) .0256(8) Uani ? ?
C113 .90923(10) .1581(2) .71567(10) .0222(7) Uani ? ?
C114 .92283(11) .2752(2) .67442(11) .0272(8) Uani ? ?
C115 .89808(13) .2755(2) .59357(12) .0340(9) Uani ? ?
C116 .85900(12) .1607(2) .55388(12) .0351(10) Uani ? ?
C117 .84495(11) .0451(2) .59451(12) .0334(9) Uani ? ?
C118 .87000(10) .0428(2) .67584(12) .0268(8) Uani ? ?
P201 .55542(2) .57820(5) .66629(3) .0195(2) Uani ? ?
S201 .59236(3) .73190(5) .61369(3) .0311(2) Uani ? ?
C201 .45167(10) .5758(2) .64430(10) .0222(7) Uani ? ?
C202 .40929(11) .5858(2) .56599(11) .0285(9) Uani ? ?
C203 .32996(11) .5925(2) .54650(11) .0301(9) Uani ? ?
C204 .29224(11) .5900(2) .60387(12) .0285(9) Uani ? ?
C205 .33399(11) .5786(2) .68131(12) .0290(9) Uani ? ?
C206 .41328(11) .5715(2) .70160(11) .0254(8) Uani ? ?
C207 .58567(10) .4060(2) .64210(10) .0225(8) Uani ? ?
C208 .53508(11) .2988(2) .61004(11) .0275(9) Uani ? ?
C209 .56341(13) .1691(2) .59432(12) .0323(9) Uani ? ?
C210 .64135(13) .1479(2) .61005(11) .0338(9) Uani ? ?
C211 .69205(12) .2550(2) .64126(11) .0326(9) Uani ? ?
C212 .66467(11) .3843(2) .65717(11) .0275(8) Uani ? ?
C213 .59176(9) .5840(2) .77163(10) .0228(8) Uani ? ?
C214 .58290(11) .4686(2) .81688(11) .0270(8) Uani ? ?
C215 .61076(12) .4746(2) .89745(12) .0321(9) Uani ? ?
C216 .64753(11) .5950(2) .93278(12) .0328(9) Uani ? ?
C217 .65672(11) .7089(2) .88808(12) .0320(9) Uani ? ?
C218 .62908(10) .7040(2) .80749(11) .0261(8) Uani ? ?
H102 1.0494(18) .134(3) .9673(18) .02649 Uiso ? ?
H103 1.1832(18) .133(3) 1.0146(19) .02774 Uiso ? ?
H104 1.258(2) .154(3) .9234(18) .02876 Uiso ? ?
H105 1.1985(19) .183(3) .7906(19) .03085 Uiso ? ?
H106 1.0631(17) .181(3) .7436(19) .02557 Uiso ? ?
H108 1.0150(18) .415(3) .8973(17) .02618 Uiso ? ?
H109 .9652(19) .630(4) .9295(19) .03023 Uiso ? ?
H110 .8340(18) .671(4) .8973(18) .03110 Uiso ? ?
H111 .7468(19) .493(3) .8342(18) .02884 Uiso ? ?
H112 .7940(18) .275(3) .8050(18) .02542 Uiso ? ?
H114 .9478(18) .360(4) .7009(18) .02687 Uiso ? ?
H115 .9084(19) .356(4) .563(2) .03382 Uiso ? ?
H116 .8420(19) .157(4) .496(2) .03399 Uiso ? ?
H117 .8176(19) -.032(4) .566(2) .03222 Uiso ? ?
H118 .8598(17) -.039(3) .7067(18) .02663 Uiso ? ?
H202 .4350(18) .594(3) .5260(19) .02861 Uiso ? ?
H203 .3028(18) .602(3) .492(2) .02885 Uiso ? ?
H204 .2372(19) .595(3) .5930(18) .02798 Uiso ? ?
H205 .3074(18) .576(3) .7213(19) .02979 Uiso ? ?
H206 .4402(17) .564(3) .7567(19) .02532 Uiso ? ?
H208 .481(2) .312(3) .6011(18) .02762 Uiso ? ?
H209 .527(2) .095(4) .571(2) .03362 Uiso ? ?
H210 .660(2) .057(4) .600(2) .03501 Uiso ? ?
H211 .749(2) .241(3) .6520(18) .03287 Uiso ? ?
H212 .7008(18) .460(3) .6778(18) .02762 Uiso ? ?
H214 .5571(18) .383(4) .7927(18) .02662 Uiso ? ?
H215 .6035(19) .394(4) .929(2) .03227 Uiso ? ?
H216 .6644(19) .603(3) .989(2) .03200 Uiso ? ?
H217 .6833(19) .789(4) .9137(19) .03092 Uiso ? ?
H218 .6375(17) .783(3) .7736(18) .02598 Uiso ? ?

loop_
_atom_type_symbol
_atom_type_scat_dispersion_real
_atom_type_scat_dispersion_imag
_atom_type_scat_source
C .017 .009 INTERNATIONAL_TABLES_FOR_X-RAY=
H 0 0 INTERNATIONAL_TABLES_FOR_X-RAY=
P .283 .434 INTERNATIONAL_TABLES_FOR_X-RAY=
S .319 .557 INTERNATIONAL_TABLES_FOR_X-RAY=

loop_
_geom_angle_atom_site_label_1
_geom_angle_atom_site_label_2
_geom_angle_atom_site_label_3
_geom_angle
S101 P101 C101 112.15(6)
S101 P101 C107 113.47(7)
S101 P101 C113 113.05(6)
C101 P101 C107 106.09(8)
C101 P101 C113 107.75(9)
C107 P101 C113 103.70(8)
P101 C101 C102 117.04(15)
P101 C101 C106 123.29(13)
C102 C101 C106 119.64(16)
C101 C102 C103 119.8(2)
C101 C102 H102 119.5(16)
C103 C102 H102 120.7(16)
C102 C103 C104 120.47(17)
C102 C103 H103 118(2)
C104 C103 H103 122(2)
C103 C104 C105 119.69(17)
C103 C104 H104 121(2)
C105 C104 H104 119(2)
C104 C105 C106 120.6(2)
C104 C105 H105 119.6(17)
C106 C105 H105 119.8(17)
C101 C106 C105 119.86(17)
C101 C106 H106 119(2)
C105 C106 H106 121(2)
P101 C107 C108 123.45(14)
P101 C107 C112 117.13(13)
C108 C107 C112 119.42(17)
C107 C108 C109 120.12(17)
C107 C108 H108 120.2(18)
C109 C108 H108 119.6(18)
C108 C109 C110 120.16(18)
C108 C109 H109 120(2)
C110 C109 H109 120(2)
C109 C110 C111 120.2(2)
C109 C110 H110 118.8(18)
C111 C110 H110 120.9(18)
C110 C111 C112 119.88(18)
C110 C111 H111 120.2(19)
C112 C111 H111 119.9(19)
C107 C112 C111 120.17(17)
C107 C112 H112 121(2)
C111 C112 H112 119(2)
P101 C113 C114 120.74(13)
P101 C113 C118 119.30(14)
C114 C113 C118 119.94(17)
C113 C114 C115 119.86(18)
C113 C114 H114 122(2)
C115 C114 H114 118(2)
C114 C115 C116 120.2(2)
C114 C115 H115 121.0(19)
C116 C115 H115 118.8(19)
C115 C116 C117 120.1(2)
C115 C116 H116 122(2)
C117 C116 H116 118(2)
C116 C117 C118 120.35(19)
C116 C117 H117 119(2)
C118 C117 H117 121(2)
C113 C118 C117 119.54(19)
C113 C118 H118 118.6(17)
C117 C118 H118 121.9(17)
S201 P201 C201 112.28(6)
S201 P201 C207 113.14(7)
S201 P201 C213 113.67(6)
C201 P201 C207 107.52(8)
C201 P201 C213 106.42(9)
C207 P201 C213 103.12(8)
P201 C201 C202 117.75(16)
P201 C201 C206 122.89(13)
C202 C201 C206 119.28(17)
C201 C202 C203 120.0(2)
C201 C202 H202 120.3(17)
C203 C202 H202 119.7(17)
C202 C203 C204 120.44(17)
C202 C203 H203 118(2)
C204 C203 H203 122(2)
C203 C204 C205 119.71(18)
C203 C204 H204 123(2)
C205 C204 H204 117(2)
C204 C205 C206 120.4(2)
C204 C205 H205 119.5(17)
C206 C205 H205 120.0(17)
C201 C206 C205 120.16(17)
C201 C206 H206 122(2)
C205 C206 H206 118(2)
P201 C207 C208 123.51(15)
P201 C207 C212 116.64(14)
C208 C207 C212 119.85(18)
C207 C208 C209 119.66(18)
C207 C208 H208 120.4(19)
C209 C208 H208 119.9(19)
C208 C209 C210 120.22(19)
C208 C209 H209 119(2)
C210 C209 H209 121(2)
C209 C210 C211 120.3(2)
C209 C210 H210 119(2)
C211 C210 H210 120(2)
C210 C211 C212 120.0(2)
C210 C211 H211 120.7(19)
C212 C211 H211 119.2(19)
C207 C212 C211 119.90(18)
C207 C212 H212 121(2)
C211 C212 H212 119(2)
P201 C213 C214 120.60(13)
P201 C213 C218 119.60(15)
C214 C213 C218 119.80(17)
C213 C214 C215 120.02(17)
C213 C214 H214 121.0(19)
C215 C214 H214 119.0(19)
C214 C215 C216 119.8(2)
C214 C215 H215 119.9(18)
C216 C215 H215 120.3(18)
C215 C216 C217 120.24(19)
C215 C216 H216 121(2)
C217 C216 H216 119(2)
C216 C217 C218 120.39(18)
C216 C217 H217 118(2)
C218 C217 H217 121(2)
C213 C218 C217 119.73(19)
C213 C218 H218 118.3(17)
C217 C218 H218 121.9(17)

loop_
_geom_bond_atom_site_label_1
_geom_bond_atom_site_label_2
_geom_bond_site_symmetry_1
_geom_bond_site_symmetry_2
_geom_bond_distance
_geom_bond_publ_flag
P101 S101 . . 1.9554(7) ?
P101 C101 . . 1.8167(17) ?
P101 C107 . . 1.815(2) ?
P101 C113 . . 1.8161(18) ?
C101 C102 . . 1.402(2) ?
C101 C106 . . 1.392(3) ?
C102 C103 . . 1.385(3) ?
C102 H102 . . .97(4) ?
C103 C104 . . 1.388(3) ?
C103 H103 . . 1.00(3) ?
C104 C105 . . 1.386(3) ?
C104 H104 . . .96(3) ?
C105 C106 . . 1.387(3) ?
C105 H105 . . .97(4) ?
C106 H106 . . .98(3) ?
C107 C108 . . 1.389(2) ?
C107 C112 . . 1.397(3) ?
C108 C109 . . 1.394(3) ?
C108 H108 . . .99(3) ?
C109 C110 . . 1.376(3) ?
C109 H109 . . .96(3) ?
C110 C111 . . 1.390(3) ?
C110 H110 . . .97(4) ?
C111 C112 . . 1.388(3) ?
C111 H111 . . .98(3) ?
C112 H112 . . .97(3) ?
C113 C114 . . 1.395(3) ?
C113 C118 . . 1.392(3) ?
C114 C115 . . 1.390(3) ?
C114 H114 . . .98(3) ?
C115 C116 . . 1.386(3) ?
C115 H115 . . .99(4) ?
C116 C117 . . 1.380(3) ?
C116 H116 . . 1.00(3) ?
C117 C118 . . 1.398(3) ?
C117 H117 . . .95(3) ?
C118 H118 . . 1.00(3) ?
P201 S201 . . 1.9548(7) ?
P201 C201 . . 1.8155(18) ?
P201 C207 . . 1.817(2) ?
P201 C213 . . 1.8156(18) ?
C201 C202 . . 1.402(2) ?
C201 C206 . . 1.390(3) ?
C202 C203 . . 1.387(3) ?
C202 H202 . . .96(4) ?
C203 C204 . . 1.382(3) ?
C203 H203 . . .97(3) ?
C204 C205 . . 1.386(3) ?
C204 H204 . . .97(3) ?
C205 C206 . . 1.386(3) ?
C205 H205 . . .97(4) ?
C206 H206 . . .97(3) ?
C207 C208 . . 1.386(3) ?
C207 C212 . . 1.400(3) ?
C208 C209 . . 1.395(3) ?
C208 H208 . . .96(3) ?
C209 C210 . . 1.380(3) ?
C209 H209 . . .99(3) ?
C210 C211 . . 1.384(3) ?
C210 H210 . . .96(4) ?
C211 C212 . . 1.385(3) ?
C211 H211 . . 1.01(4) ?
C212 H212 . . .97(3) ?
C213 C214 . . 1.398(3) ?
C213 C218 . . 1.390(3) ?
C214 C215 . . 1.389(3) ?
C214 H214 . . .98(3) ?
C215 C216 . . 1.387(3) ?
C215 H215 . . .99(4) ?
C216 C217 . . 1.384(3) ?
C216 H216 . . .97(3) ?
C217 C218 . . 1.389(3) ?
C217 H217 . . .95(3) ?
C218 H218 . . 1.01(3) ?
